data_7132949
loop_
_publ_author_name
'Lv, Kuo'
'Zhang, Minzhe'
'Xia, Xin'
'Liu, Wenjing'
'Wan, Keke'
'Zhang, Ming'
'Li, Feng'

_publ_section_title
;
 Cyano modified triphenylmethyl radical skeletons: higher stability and
 efficiency.
;
_journal_issue 36
_journal_name_full 'Chemical communications (Cambridge, England)'
_journal_page_first 4846
_journal_page_last 4849
_journal_paper_doi 10.1039/d4cc00903g
_journal_volume 60
_journal_year 2024
_chemical_formula_moiety 'C20 H6 Cl8 N1'
_chemical_formula_sum 'C20 H6 Cl8 N'
_chemical_formula_weight 543.86
_chemical_name_common TTM-1CN
_chemical_name_systematic BnBTM
_space_group_crystal_system monoclinic
_space_group_IT_number 14
_space_group_name_Hall '-P 2ybc'
_space_group_name_H-M_alt 'P 1 21/c 1'
_atom_sites_solution_hydrogens geom
_atom_sites_solution_primary iterative
_audit_creation_date 2024-01-12
_audit_creation_method
;
Olex2 1.5
(compiled 2022.04.07 svn.rca3783a0 for OlexSys, GUI svn.r6498)
;
_audit_update_record
;
2024-01-13 deposited with the CCDC.	2024-04-08 downloaded from the CCDC.
;
_cell_angle_alpha 90
_cell_angle_beta 94.608(2)
_cell_angle_gamma 90
_cell_formula_units_Z 4
_cell_length_a 14.0305(9)
_cell_length_b 8.0731(5)
_cell_length_c 18.9296(12)
_cell_measurement_reflns_used 9978
_cell_measurement_temperature 110.00
_cell_measurement_theta_max 27.50
_cell_measurement_theta_min 2.70
_cell_volume 2137.2(2)
_computing_cell_refinement 'SAINT V8.40A (Bruker, 2019)'
_computing_data_reduction 'SAINT V8.40A (Bruker, 2019)'
_computing_molecular_graphics 'Olex2 1.5 (Dolomanov et al., 2009)'
_computing_publication_material 'Olex2 1.5 (Dolomanov et al., 2009)'
_computing_structure_refinement 'SHELXL 2018/3 (Sheldrick, 2015)'
_computing_structure_solution 'olex2.solve 1.5 (Bourhis et al., 2015)'
_diffrn_ambient_temperature 110.00
_diffrn_measured_fraction_theta_full 0.997
_diffrn_measured_fraction_theta_max 0.998
_diffrn_measurement_device_type 'CCD area detector'
_diffrn_measurement_method 'phi and omega scans'
_diffrn_radiation_monochromator graphite
_diffrn_radiation_type MoK\a
_diffrn_radiation_wavelength 0.71073
_diffrn_reflns_av_R_equivalents 0.0422
_diffrn_reflns_av_unetI/netI 0.0213
_diffrn_reflns_Laue_measured_fraction_full 0.997
_diffrn_reflns_Laue_measured_fraction_max 0.998
_diffrn_reflns_limit_h_max 18
_diffrn_reflns_limit_h_min -18
_diffrn_reflns_limit_k_max 10
_diffrn_reflns_limit_k_min -10
_diffrn_reflns_limit_l_max 24
_diffrn_reflns_limit_l_min -24
_diffrn_reflns_number 47418
_diffrn_reflns_point_group_measured_fraction_full 0.997
_diffrn_reflns_point_group_measured_fraction_max 0.998
_diffrn_reflns_theta_full 25.242
_diffrn_reflns_theta_max 27.502
_diffrn_reflns_theta_min 2.700
_diffrn_source_current 30.0
_diffrn_source_power 1.5
_diffrn_source_voltage 50.0
_exptl_absorpt_coefficient_mu 1.063
_exptl_absorpt_correction_T_max 0.977
_exptl_absorpt_correction_T_min 0.959
_exptl_absorpt_correction_type none
_exptl_absorpt_process_details SADABS
_exptl_crystal_colour red
_exptl_crystal_density_diffrn 1.690
_exptl_crystal_description block
_exptl_crystal_F_000 1076
_exptl_crystal_recrystallization_method 'Re-crystallisation from solvent: dichloromethane?methanol'
_exptl_crystal_size_max 0.05
_exptl_crystal_size_mid 0.03
_exptl_crystal_size_min 0.02
_refine_diff_density_max 0.668
_refine_diff_density_min -0.763
_refine_diff_density_rms 0.099
_refine_ls_extinction_method none
_refine_ls_goodness_of_fit_ref 1.148
_refine_ls_hydrogen_treatment constr
_refine_ls_matrix_type full
_refine_ls_number_parameters 283
_refine_ls_number_reflns 4910
_refine_ls_number_restraints 80
_refine_ls_restrained_S_all 1.177
_refine_ls_R_factor_all 0.0684
_refine_ls_R_factor_gt 0.0582
_refine_ls_shift/su_max 0.000
_refine_ls_shift/su_mean 0.000
_refine_ls_structure_factor_coef Fsqd
_refine_ls_weighting_details 'w=1/[\s^2^(Fo^2^)+(0.0121P)^2^+11.0585P] where P=(Fo^2^+2Fc^2^)/3'
_refine_ls_weighting_scheme calc
_refine_ls_wR_factor_gt 0.1252
_refine_ls_wR_factor_ref 0.1312
_reflns_Friedel_coverage 0.000
_reflns_number_gt 4235
_reflns_number_total 4910
_reflns_threshold_expression 'I > 2\s(I)'
_cod_data_source_file d4cc00903g2.cif
_cod_data_source_block httmcn
_cod_depositor_comments 'Adding full bibliography for 7132949--7132950.cif.'
_cod_database_code 7132949
_shelx_shelxl_version_number 2018/3
_shelx_space_group_comment
;
The symmetry employed for this shelxl refinement is uniquely defined
by the following loop, which should always be used as a source of
symmetry information in preference to the above space-group names.
They are only intended as comments.
;
_olex2_refinement_description
;
1. Fixed Uiso
 At 1.2 times of:
  All C(H) groups
2. Restrained distances
 C1-C2
 1.53 with sigma of 0.02
 N1-C1
 1.158 with sigma of 0.02
 C18-C22
 1.53 with sigma of 0.02
 N3-C22
 1.158 with sigma of 0.02
 C21-C12
 1.53 with sigma of 0.01
 N2-C21
 1.158 with sigma of 0.02
 C2-Cl9 \\sim C2-C1
 with sigma of 0.02
 C1-C3 \\sim C1-C7
 with sigma of 0.02
 Cl5-C18 \\sim C22-C18
 with sigma of 0.02
 Cl5-N3 \\sim C22-N3
 with sigma of 0.02
 C22-C17 \\sim C22-C19
 with sigma of 0.02
 C21-C11 \\sim C21-C13
 with sigma of 0.02
 N1-C3 \\sim N1-C7
 with sigma of 0.02
 N2-C11 \\sim N2-C13
 with sigma of 0.02
 N3-C17 \\sim N3-C19
 with sigma of 0.02
3. Restrained planarity
 C1, N1, C2, C3, C7
 with sigma of 0.01
 C21, N2, C11, C12, C13
 with sigma of 0.01
 C22, N3, C19, C17, C18
 with sigma of 0.01
4. Uiso/Uaniso restraints and constraints
N1 \\sim C1: within 2A with sigma of 0.01 and sigma for terminal atoms of 0.02
within 2A
C22 \\sim N3: within 2A with sigma of 0.01 and sigma for terminal atoms of 0.02
within 2A
Cl8: within 2A with sigma of 0.01 and sigma for terminal atoms of 0.02 within 2A
C21 \\sim N2: within 2A with sigma of 0.01 and sigma for terminal atoms of 0.02
within 2A
Uanis(N1) \\sim Ueq, Uanis(C1) \\sim Ueq: with sigma of 0.01 and sigma for
terminal atoms of 0.02
Uanis(C22) \\sim Ueq, Uanis(N3) \\sim Ueq: with sigma of 0.01 and sigma for
terminal atoms of 0.02
Uanis(N2) \\sim Ueq: with sigma of 0.01 and sigma for terminal atoms of 0.02
Uanis(Cl8) \\sim Ueq: with sigma of 0.01 and sigma for terminal atoms of 0.02
Uanis(C21) \\sim Ueq, Uanis(N2) \\sim Ueq: with sigma of 0.01 and sigma for
terminal atoms of 0.02
Uanis(C21) \\sim Ueq: with sigma of 0.0001 and sigma for terminal atoms of
0.0002
Uanis(C1) = Uanis(C22) = Uanis(C21)
Uanis(N2) = Uanis(N1) = Uanis(N3)
5. Others
 Fixed Sof: Cl8(0.66667) Cl5(0.66667) Cl9(0.66667) N1(0.33333) C1(0.33333)
 N3(0.33333) N2(0.33333) C22(0.33333) C21(0.33333)
6.a Aromatic/amide H refined with riding coordinates:
 C11(H11), C19(H19), C13(H13), C17(H17), C7(H7), C3(H3)
;
_olex2_submission_special_instructions 'No special instructions were received'

loop_
_space_group_symop_operation_xyz
'x, y, z'
'-x, y+1/2, -z+1/2'
'-x, -y, -z'
'x, -y-1/2, z-1/2'

loop_
_atom_site_label
_atom_site_type_symbol
_atom_site_fract_x
_atom_site_fract_y
_atom_site_fract_z
_atom_site_U_iso_or_equiv
_atom_site_adp_type
_atom_site_occupancy
_atom_site_site_symmetry_order
_atom_site_calc_flag
_atom_site_refinement_flags_posn
_atom_site_refinement_flags_adp
_atom_site_refinement_flags_occupancy
_atom_site_disorder_assembly
_atom_site_disorder_group
Cl1 Cl 0.41810(7) 0.64735(13) 0.63367(5) 0.0309(2) Uani 1 1 d . . . . .
Cl4 Cl 0.25165(7) -0.02176(13) 0.57986(6) 0.0336(2) Uani 1 1 d . . . . .
Cl6 Cl 0.38893(8) 0.38126(14) 0.46908(6) 0.0358(2) Uani 1 1 d . . . . .
Cl3 Cl 0.16663(8) 0.62158(13) 0.51452(6) 0.0358(2) Uani 1 1 d . . . . .
Cl7 Cl 0.35809(8) 0.19601(15) 0.74297(6) 0.0373(3) Uani 1 1 d . . . . .
Cl2 Cl 0.09384(9) 0.30035(17) 0.67666(7) 0.0494(3) Uani 1 1 d . . . . .
Cl8 Cl 0.66351(11) 0.0199(2) 0.60633(10) 0.0309(4) Uani 0.6667 1 d . U P A 1
Cl5 Cl -0.01216(13) 0.1238(3) 0.37009(10) 0.0355(4) Uani 0.6667 1 d D . P B 1
C15 C 0.2067(3) 0.2993(5) 0.5454(2) 0.0245(8) Uani 1 1 d . . . . .
C11 C 0.5050(3) 0.1222(5) 0.6682(2) 0.0255(8) Uani 1 1 d D . . . .
H11 H 0.530671 0.069109 0.710313 0.031 Uiso 1 1 calc R U . . .
C9 C 0.3760(3) 0.2808(5) 0.6052(2) 0.0249(8) Uani 1 1 d . . . . .
C19 C 0.1250(3) 0.0756(5) 0.4771(2) 0.0236(7) Uani 1 1 d D . . . .
H19 H 0.116188 -0.039465 0.468425 0.028 Uiso 1 1 calc R U . . .
C13 C 0.5179(3) 0.1983(5) 0.5459(2) 0.0266(8) Uani 1 1 d D . . . .
H13 H 0.552330 0.198544 0.504687 0.032 Uiso 1 1 calc R U . . .
C12 C 0.5542(3) 0.1204(5) 0.6071(2) 0.0251(8) Uani 1 1 d D . . . .
C5 C 0.2543(3) 0.4787(5) 0.6547(2) 0.0241(8) Uani 1 1 d . . . . .
C16 C 0.1501(3) 0.4098(5) 0.5032(2) 0.0252(8) Uani 1 1 d . . . . .
C10 C 0.4182(3) 0.2030(5) 0.6661(2) 0.0248(8) Uani 1 1 d . . . . .
C14 C 0.4299(3) 0.2764(5) 0.5461(2) 0.0257(8) Uani 1 1 d . . . . .
C18 C 0.0717(2) 0.1916(5) 0.43719(19) 0.0238(8) Uani 1 1 d D . . . .
C17 C 0.0829(3) 0.3596(5) 0.4497(2) 0.0256(8) Uani 1 1 d D . . . .
H17 H 0.045605 0.438438 0.422427 0.031 Uiso 1 1 calc R U . . .
C7 C 0.2897(3) 0.7346(5) 0.7216(2) 0.0290(8) Uani 1 1 d D . . . .
H7 H 0.331770 0.824714 0.732765 0.035 Uiso 1 1 calc R U . . .
C20 C 0.1914(3) 0.1308(5) 0.5302(2) 0.0236(7) Uani 1 1 d . . . . .
C6 C 0.3126(3) 0.6154(5) 0.6738(2) 0.0249(8) Uani 1 1 d . . . . .
C4 C 0.1697(3) 0.4693(6) 0.6904(2) 0.0309(9) Uani 1 1 d . . . . .
C3 C 0.1443(3) 0.5883(6) 0.7384(2) 0.0352(10) Uani 1 1 d D . . . .
H3 H 0.086349 0.578373 0.760714 0.042 Uiso 1 1 calc R U . . .
C2 C 0.2043(3) 0.7209(6) 0.7532(2) 0.0358(10) Uani 1 1 d D . . . .
C8 C 0.2791(3) 0.3563(7) 0.6018(3) 0.0535(16) Uani 1 1 d . . . . .
Cl9 Cl 0.1749(2) 0.8680(4) 0.81646(16) 0.0747(8) Uani 0.6667 1 d D . P C 2
N1 N 0.1564(12) 0.972(2) 0.8342(8) 0.070(2) Uani 0.3333 1 d D U P C 1
C1 C 0.1733(13) 0.8681(18) 0.8018(6) 0.056(2) Uani 0.3333 1 d D U P C 1
N3 N -0.0453(11) 0.0846(19) 0.3321(8) 0.070(2) Uani 0.3333 1 d D U P B 2
N2 N 0.7114(11) -0.0283(18) 0.6172(8) 0.070(2) Uani 0.3333 1 d D U P A 2
C22 C 0.0011(9) 0.130(2) 0.3732(6) 0.056(2) Uani 0.3333 1 d D U P B 2
C21 C 0.6492(7) 0.0343(13) 0.6085(10) 0.056(2) Uani 0.3333 1 d D U P A 2

loop_
_atom_site_aniso_label
_atom_site_aniso_U_11
_atom_site_aniso_U_22
_atom_site_aniso_U_33
_atom_site_aniso_U_23
_atom_site_aniso_U_13
_atom_site_aniso_U_12
Cl1 0.0279(5) 0.0341(5) 0.0305(5) 0.0005(4) 0.0023(4) -0.0046(4)
Cl4 0.0348(5) 0.0222(5) 0.0417(6) 0.0057(4) -0.0098(4) 0.0007(4)
Cl6 0.0358(5) 0.0293(5) 0.0403(6) 0.0098(4) -0.0089(4) -0.0048(4)
Cl3 0.0358(5) 0.0175(4) 0.0536(7) -0.0039(4) 0.0015(5) 0.0005(4)
Cl7 0.0361(5) 0.0420(6) 0.0351(5) -0.0055(5) 0.0118(4) -0.0014(5)
Cl2 0.0412(6) 0.0464(7) 0.0613(8) 0.0024(6) 0.0087(5) -0.0167(5)
Cl8 0.0210(7) 0.0359(8) 0.0348(8) -0.0072(6) -0.0030(6) 0.0151(6)
Cl5 0.0318(8) 0.0379(9) 0.0361(8) -0.0057(7) -0.0024(7) 0.0054(7)
C15 0.0178(16) 0.0237(19) 0.032(2) -0.0051(16) 0.0017(14) 0.0019(14)
C11 0.0240(18) 0.0247(19) 0.0272(19) 0.0023(16) -0.0018(14) -0.0001(15)
C9 0.0196(17) 0.0170(18) 0.037(2) -0.0080(15) -0.0035(15) -0.0004(14)
C19 0.0230(17) 0.0189(18) 0.0285(19) -0.0019(15) 0.0001(14) -0.0014(14)
C13 0.0243(18) 0.026(2) 0.0300(19) -0.0026(16) 0.0031(15) -0.0034(15)
C12 0.0203(17) 0.0224(19) 0.032(2) -0.0044(16) -0.0002(14) 0.0024(15)
C5 0.0249(18) 0.0208(18) 0.0259(18) 0.0000(15) -0.0019(14) 0.0049(15)
C16 0.0202(17) 0.0184(18) 0.038(2) -0.0040(16) 0.0068(15) 0.0002(14)
C10 0.0227(18) 0.0211(19) 0.0311(19) -0.0070(16) 0.0049(15) -0.0007(15)
C14 0.0257(18) 0.0171(18) 0.033(2) 0.0005(15) -0.0055(15) -0.0037(15)
C18 0.0189(16) 0.028(2) 0.0246(18) -0.0019(15) -0.0004(14) -0.0020(15)
C17 0.0224(18) 0.0226(19) 0.032(2) 0.0014(16) 0.0034(15) 0.0052(15)
C7 0.036(2) 0.0209(19) 0.029(2) -0.0012(16) -0.0044(16) 0.0040(16)
C20 0.0216(17) 0.0208(18) 0.0284(19) 0.0015(15) 0.0015(14) 0.0009(14)
C6 0.0267(19) 0.0237(19) 0.0237(18) 0.0016(15) -0.0015(14) 0.0032(15)
C4 0.0258(19) 0.030(2) 0.036(2) 0.0050(18) 0.0007(16) 0.0005(16)
C3 0.030(2) 0.043(3) 0.034(2) 0.0048(19) 0.0055(17) 0.0082(19)
C2 0.041(2) 0.036(2) 0.031(2) -0.0075(19) 0.0042(18) 0.014(2)
C8 0.029(2) 0.054(3) 0.074(4) -0.049(3) -0.018(2) 0.016(2)
Cl9 0.0703(16) 0.086(2) 0.0685(16) -0.0326(16) 0.0104(13) 0.0194(14)
N1 0.083(5) 0.063(5) 0.064(5) -0.018(4) 0.013(4) -0.005(5)
C1 0.056(2) 0.056(2) 0.056(2) 0.00000(10) 0.0045(2) 0.00000(10)
N3 0.083(5) 0.063(5) 0.064(5) -0.018(4) 0.013(4) -0.005(5)
N2 0.083(5) 0.063(5) 0.064(5) -0.018(4) 0.013(4) -0.005(5)
C22 0.056(2) 0.056(2) 0.056(2) 0.00000(10) 0.0045(2) 0.00000(10)
C21 0.056(2) 0.056(2) 0.056(2) 0.00000(10) 0.0045(2) 0.00000(10)

loop_
_atom_type_symbol
_atom_type_description
_atom_type_scat_dispersion_real
_atom_type_scat_dispersion_imag
_atom_type_scat_source
C C 0.0033 0.0016 'International Tables Vol C Tables 4.2.6.8 and 6.1.1.4'
H H 0.0000 0.0000 'International Tables Vol C Tables 4.2.6.8 and 6.1.1.4'
Cl Cl 0.1484 0.1585 'International Tables Vol C Tables 4.2.6.8 and 6.1.1.4'
N N 0.0061 0.0033 'International Tables Vol C Tables 4.2.6.8 and 6.1.1.4'

loop_
_geom_angle_atom_site_label_1
_geom_angle_atom_site_label_2
_geom_angle_atom_site_label_3
_geom_angle
_geom_angle_site_symmetry_1
_geom_angle_site_symmetry_3
_geom_angle_publ_flag
C16 C15 C20 115.4(3) . . ?
C16 C15 C8 122.4(4) . . ?
C20 C15 C8 122.2(4) . . ?
C12 C11 H11 120.8 . . ?
C10 C11 H11 120.8 . . ?
C10 C11 C12 118.4(4) . . ?
C10 C9 C8 123.0(4) . . ?
C14 C9 C10 115.2(3) . . ?
C14 C9 C8 121.8(4) . . ?
C18 C19 H19 120.7 . . ?
C18 C19 C20 118.7(4) . . ?
C20 C19 H19 120.7 . . ?
C12 C13 H13 120.9 . . ?
C12 C13 C14 118.2(4) . . ?
C14 C13 H13 120.9 . . ?
C11 C12 Cl8 120.6(3) . . ?
C11 C12 C21 119.3(8) . . ?
C13 C12 Cl8 118.2(3) . . ?
C13 C12 C11 121.2(4) . . ?
C13 C12 C21 119.5(8) . . ?
C6 C5 C4 114.4(4) . . ?
C6 C5 C8 122.7(4) . . ?
C4 C5 C8 122.9(4) . . ?
C15 C16 Cl3 119.5(3) . . ?
C17 C16 Cl3 117.0(3) . . ?
C17 C16 C15 123.4(4) . . ?
C11 C10 Cl7 116.5(3) . . ?
C11 C10 C9 123.4(4) . . ?
C9 C10 Cl7 120.0(3) . . ?
C9 C14 Cl6 119.5(3) . . ?
C13 C14 Cl6 116.9(3) . . ?
C13 C14 C9 123.5(4) . . ?
C19 C18 Cl5 119.2(3) . . ?
C19 C18 C22 118.7(8) . . ?
C17 C18 Cl5 119.5(3) . . ?
C17 C18 C19 121.4(4) . . ?
C17 C18 C22 119.8(8) . . ?
C16 C17 H17 120.9 . . ?
C18 C17 C16 118.2(4) . . ?
C18 C17 H17 120.9 . . ?
C6 C7 H7 120.6 . . ?
C6 C7 C2 118.9(4) . . ?
C2 C7 H7 120.6 . . ?
C15 C20 Cl4 121.2(3) . . ?
C19 C20 Cl4 115.8(3) . . ?
C19 C20 C15 122.9(4) . . ?
C5 C6 Cl1 120.2(3) . . ?
C7 C6 Cl1 115.9(3) . . ?
C7 C6 C5 123.9(4) . . ?
C5 C4 Cl2 119.9(3) . . ?
C3 C4 Cl2 117.1(3) . . ?
C3 C4 C5 123.0(4) . . ?
C4 C3 H3 120.4 . . ?
C2 C3 C4 119.2(4) . . ?
C2 C3 H3 120.4 . . ?
C7 C2 Cl9 119.9(4) . . ?
C7 C2 C1 118.5(8) . . ?
C3 C2 C7 120.7(4) . . ?
C3 C2 Cl9 119.4(4) . . ?
C3 C2 C1 120.6(8) . . ?
C15 C8 C9 118.3(4) . . ?
C5 C8 C15 120.9(4) . . ?
C5 C8 C9 120.8(4) . . ?
N1 C1 C2 176.5(19) . . ?
N3 C22 C18 177.9(19) . . ?
N2 C21 C12 171(2) . . ?

loop_
_geom_bond_atom_site_label_1
_geom_bond_atom_site_label_2
_geom_bond_distance
_geom_bond_site_symmetry_2
_geom_bond_publ_flag
Cl1 C6 1.737(4) . ?
Cl4 C20 1.728(4) . ?
Cl6 C14 1.744(4) . ?
Cl3 C16 1.736(4) . ?
Cl7 C10 1.741(4) . ?
Cl2 C4 1.736(5) . ?
Cl8 C12 1.736(4) . ?
Cl5 C18 1.749(4) . ?
C15 C16 1.402(5) . ?
C15 C20 1.404(5) . ?
C15 C8 1.485(6) . ?
C11 H11 0.9500 . ?
C11 C12 1.394(5) . ?
C11 C10 1.379(5) . ?
C9 C10 1.401(6) . ?
C9 C14 1.399(6) . ?
C9 C8 1.487(5) . ?
C19 H19 0.9500 . ?
C19 C18 1.384(5) . ?
C19 C20 1.387(5) . ?
C13 H13 0.9500 . ?
C13 C12 1.379(5) . ?
C13 C14 1.387(5) . ?
C12 C21 1.502(9) . ?
C5 C6 1.404(5) . ?
C5 C4 1.414(6) . ?
C5 C8 1.469(6) . ?
C16 C17 1.387(5) . ?
C18 C17 1.384(6) . ?
C18 C22 1.583(13) . ?
C17 H17 0.9500 . ?
C7 H7 0.9500 . ?
C7 C6 1.375(5) . ?
C7 C2 1.386(6) . ?
C4 C3 1.388(6) . ?
C3 H3 0.9500 . ?
C3 C2 1.376(7) . ?
C2 Cl9 1.760(5) . ?
C2 C1 1.586(13) . ?
N1 C1 1.075(15) . ?
N3 C22 1.039(15) . ?
N2 C21 1.011(15) . ?

loop_
_geom_torsion_atom_site_label_1
_geom_torsion_atom_site_label_2
_geom_torsion_atom_site_label_3
_geom_torsion_atom_site_label_4
_geom_torsion
_geom_torsion_site_symmetry_1
_geom_torsion_site_symmetry_2
_geom_torsion_site_symmetry_3
_geom_torsion_site_symmetry_4
_geom_torsion_publ_flag
Cl3 C16 C17 C18 176.8(3) . . . . ?
Cl2 C4 C3 C2 177.3(3) . . . . ?
Cl5 C18 C17 C16 -179.9(3) . . . . ?
C15 C16 C17 C18 -0.3(6) . . . . ?
C19 C18 C17 C16 0.7(5) . . . . ?
C12 C11 C10 Cl7 178.1(3) . . . . ?
C12 C11 C10 C9 1.3(6) . . . . ?
C12 C13 C14 Cl6 177.2(3) . . . . ?
C12 C13 C14 C9 0.2(6) . . . . ?
C5 C4 C3 C2 -1.0(7) . . . . ?
C16 C15 C20 Cl4 -177.1(3) . . . . ?
C16 C15 C20 C19 0.0(6) . . . . ?
C16 C15 C8 C9 -133.0(5) . . . . ?
C16 C15 C8 C5 49.7(7) . . . . ?
C10 C11 C12 Cl8 -179.7(3) . . . . ?
C10 C11 C12 C13 0.5(5) . . . . ?
C10 C11 C12 C21 179.5(5) . . . . ?
C10 C9 C14 Cl6 -175.5(3) . . . . ?
C10 C9 C14 C13 1.4(6) . . . . ?
C10 C9 C8 C15 -124.0(5) . . . . ?
C10 C9 C8 C5 53.3(7) . . . . ?
C14 C9 C10 Cl7 -178.9(3) . . . . ?
C14 C9 C10 C11 -2.2(6) . . . . ?
C14 C9 C8 C15 53.1(7) . . . . ?
C14 C9 C8 C5 -129.6(5) . . . . ?
C14 C13 C12 Cl8 179.0(3) . . . . ?
C14 C13 C12 C11 -1.2(5) . . . . ?
C14 C13 C12 C21 179.8(5) . . . . ?
C18 C19 C20 Cl4 177.6(3) . . . . ?
C18 C19 C20 C15 0.3(6) . . . . ?
C20 C15 C16 Cl3 -177.1(3) . . . . ?
C20 C15 C16 C17 0.0(6) . . . . ?
C20 C15 C8 C9 46.2(7) . . . . ?
C20 C15 C8 C5 -131.2(5) . . . . ?
C20 C19 C18 Cl5 179.9(3) . . . . ?
C20 C19 C18 C17 -0.7(5) . . . . ?
C20 C19 C18 C22 175.8(5) . . . . ?
C6 C5 C4 Cl2 -176.0(3) . . . . ?
C6 C5 C4 C3 2.3(6) . . . . ?
C6 C5 C8 C15 -134.0(5) . . . . ?
C6 C5 C8 C9 48.7(7) . . . . ?
C6 C7 C2 C3 1.6(6) . . . . ?
C6 C7 C2 Cl9 178.1(3) . . . . ?
C6 C7 C2 C1 -173.6(5) . . . . ?
C4 C5 C6 Cl1 -178.8(3) . . . . ?
C4 C5 C6 C7 -1.8(6) . . . . ?
C4 C5 C8 C15 45.6(8) . . . . ?
C4 C5 C8 C9 -131.6(5) . . . . ?
C4 C3 C2 C7 -1.0(7) . . . . ?
C4 C3 C2 Cl9 -177.6(4) . . . . ?
C4 C3 C2 C1 174.0(5) . . . . ?
C2 C7 C6 Cl1 177.1(3) . . . . ?
C2 C7 C6 C5 -0.1(6) . . . . ?
C8 C15 C16 Cl3 2.1(6) . . . . ?
C8 C15 C16 C17 179.2(4) . . . . ?
C8 C15 C20 Cl4 3.7(6) . . . . ?
C8 C15 C20 C19 -179.2(4) . . . . ?
C8 C9 C10 Cl7 -1.6(5) . . . . ?
C8 C9 C10 C11 175.1(4) . . . . ?
C8 C9 C14 Cl6 7.1(5) . . . . ?
C8 C9 C14 C13 -175.9(4) . . . . ?
C8 C5 C6 Cl1 0.9(6) . . . . ?
C8 C5 C6 C7 177.9(4) . . . . ?
C8 C5 C4 Cl2 4.3(6) . . . . ?
C8 C5 C4 C3 -177.4(4) . . . . ?
C22 C18 C17 C16 -175.7(5) . . . . ?
